data_7228149
loop_
_publ_author_name
'Kumar, Vineet'
'Thaimattam, Ram'
'Dutta, Sanjay'
'Munshi, Parthapratim'
'Ramanan, A.'

_publ_section_title
;
 Structural landscape of multicomponent solids based on sulfa drugs
;
_journal_name_full CrystEngComm
_journal_paper_doi 10.1039/C7CE00217C
_journal_year 2017
_chemical_formula_moiety 'C13 H9 F3 N2 O2, C12 H14 N4 O2 S'
_chemical_formula_sum 'C25 H23 F3 N6 O4 S'
_chemical_formula_weight 560.55
_chemical_name_systematic
;  
?
;
_space_group_IT_number 61
_symmetry_cell_setting orthorhombic
_symmetry_space_group_name_Hall '-P 2ac 2ab'
_symmetry_space_group_name_H-M 'P b c a'
_atom_sites_solution_hydrogens geom
_atom_sites_solution_primary direct
_atom_sites_solution_secondary difmap
_audit_creation_method 'SHELXTL-NT2000 ver.6.12'
_audit_update_record
;
2016-10-18 deposited with the CCDC.
2017-04-28 downloaded from the CCDC.
;
_cell_angle_alpha 90.00
_cell_angle_beta 90.00
_cell_angle_gamma 90.00
_cell_formula_units_Z 8
_cell_length_a 15.840(2)
_cell_length_b 14.613(2)
_cell_length_c 21.829(3)
_cell_measurement_reflns_used 1165
_cell_measurement_temperature 298(2)
_cell_measurement_theta_max 20.88
_cell_measurement_theta_min 2.66
_cell_volume 5052.8(12)
_computing_cell_refinement 'Bruker SMART'
_computing_data_collection 'Bruker SMART'
_computing_data_reduction 'Bruker SAINT'
_computing_molecular_graphics 'Bruker SHELXTL'
_computing_publication_material 'Bruker SHELXTL'
_computing_structure_refinement 'SHELXL-97 (Sheldrick, 1997)'
_computing_structure_solution 'SHELXS-97 (Sheldrick, 1990)'
_diffrn_ambient_temperature 298(2)
_diffrn_measured_fraction_theta_full 0.999
_diffrn_measured_fraction_theta_max 0.999
_diffrn_measurement_device_type 'CCD area detector'
_diffrn_measurement_method 'phi and omega scans'
_diffrn_radiation_monochromator graphite
_diffrn_radiation_source 'fine-focus sealed tube'
_diffrn_radiation_type MoK\a
_diffrn_radiation_wavelength 0.71073
_diffrn_reflns_av_R_equivalents 0.0530
_diffrn_reflns_av_sigmaI/netI 0.0440
_diffrn_reflns_limit_h_max 18
_diffrn_reflns_limit_h_min -13
_diffrn_reflns_limit_k_max 14
_diffrn_reflns_limit_k_min -17
_diffrn_reflns_limit_l_max 25
_diffrn_reflns_limit_l_min -25
_diffrn_reflns_number 25363
_diffrn_reflns_theta_full 25.00
_diffrn_reflns_theta_max 25.00
_diffrn_reflns_theta_min 1.87
_exptl_absorpt_coefficient_mu 0.196
_exptl_absorpt_correction_T_max .979
_exptl_absorpt_correction_T_min .877
_exptl_absorpt_correction_type multi-scan
_exptl_absorpt_process_details '(SADABS; Bruker, 2000)'
_exptl_crystal_colour colorless
_exptl_crystal_density_diffrn 1.474
_exptl_crystal_density_method 'not measured'
_exptl_crystal_description block
_exptl_crystal_F_000 2320.0
_exptl_crystal_size_max .52
_exptl_crystal_size_mid .32
_exptl_crystal_size_min .15
_refine_diff_density_max 0.758
_refine_diff_density_min -0.425
_refine_diff_density_rms 0.056
_refine_ls_extinction_method none
_refine_ls_goodness_of_fit_ref 1.042
_refine_ls_hydrogen_treatment constr
_refine_ls_matrix_type full
_refine_ls_number_parameters 355
_refine_ls_number_reflns 4448
_refine_ls_number_restraints 0
_refine_ls_restrained_S_all 1.042
_refine_ls_R_factor_all 0.0622
_refine_ls_R_factor_gt 0.0475
_refine_ls_shift/su_max 0.000
_refine_ls_shift/su_mean 0.000
_refine_ls_structure_factor_coef Fsqd
_refine_ls_weighting_details 'calc w=1/[\s^2^(Fo^2^)+(0.0577P)^2^+3.4553P] where P=(Fo^2^+2Fc^2^)/3'
_refine_ls_weighting_scheme calc
_refine_ls_wR_factor_gt 0.1153
_refine_ls_wR_factor_ref 0.1226
_reflns_number_gt 3550
_reflns_number_total 4448
_reflns_threshold_expression >2sigma(I)
_cod_data_source_file c7ce00217c2.cif
_cod_data_source_block snddm
_cod_original_sg_symbol_Hall -P2ac2ab
_cod_original_sg_symbol_H-M Pbca
_cod_database_code 7228149

loop_
_symmetry_equiv_pos_as_xyz
'x, y, z'
'-x+1/2, -y, z+1/2'
'-x, y+1/2, -z+1/2'
'x+1/2, -y+1/2, -z'
'-x, -y, -z'
'x-1/2, y, -z-1/2'
'x, -y-1/2, z-1/2'
'-x-1/2, y-1/2, z'

loop_
_atom_site_label
_atom_site_type_symbol
_atom_site_fract_x
_atom_site_fract_y
_atom_site_fract_z
_atom_site_U_iso_or_equiv
_atom_site_adp_type
_atom_site_occupancy
_atom_site_symmetry_multiplicity
_atom_site_calc_flag
_atom_site_refinement_flags
C1 C 0.74900(16) 0.72119(17) 0.16177(11) 0.0277(6) Uani 1 1 d .
H1 H 0.7790 0.6929 0.1931 0.033 Uiso 1 1 calc R
C2 C 0.66213(16) 0.72245(17) 0.16593(11) 0.0294(6) Uani 1 1 d .
H2 H 0.6345 0.6967 0.1993 0.035 Uiso 1 1 calc R
C3 C 0.61757(16) 0.76313(17) 0.11900(11) 0.0265(6) Uani 1 1 d .
H3 H 0.5589 0.7651 0.1205 0.032 Uiso 1 1 calc R
C4 C 0.66015(15) 0.80120(16) 0.06939(10) 0.0221(5) Uani 1 1 d .
C5 C 0.75001(15) 0.79665(16) 0.06985(10) 0.0234(5) Uani 1 1 d .
C6 C 0.88130(15) 0.84911(16) 0.01560(11) 0.0233(5) Uani 1 1 d .
C7 C 0.90833(16) 0.87688(18) -0.04259(11) 0.0279(6) Uani 1 1 d .
H7 H 0.8692 0.8822 -0.0742 0.033 Uiso 1 1 calc R
C8 C 0.99209(16) 0.89640(18) -0.05379(11) 0.0302(6) Uani 1 1 d .
H8 H 1.0090 0.9149 -0.0927 0.036 Uiso 1 1 calc R
C9 C 1.05097(16) 0.88851(18) -0.00749(11) 0.0290(6) Uani 1 1 d .
H9 H 1.1075 0.9018 -0.0148 0.035 Uiso 1 1 calc R
C10 C 1.02473(15) 0.86055(17) 0.04997(11) 0.0267(6) Uani 1 1 d .
C11 C 0.94080(16) 0.84090(17) 0.06228(11) 0.0271(6) Uani 1 1 d .
H11 H 0.9244 0.8224 0.1013 0.032 Uiso 1 1 calc R
C12 C 1.08693(17) 0.8529(2) 0.10111(12) 0.0338(6) Uani 1 1 d .
C13 C 0.80656(15) 0.52792(17) 0.09015(11) 0.0269(6) Uani 1 1 d .
H13 H 0.7498 0.5198 0.0807 0.032 Uiso 1 1 calc R
C14 C 0.83758(15) 0.50224(16) 0.14695(11) 0.0236(5) Uani 1 1 d .
C15 C 0.86065(15) 0.56543(16) 0.04800(11) 0.0239(5) Uani 1 1 d .
C16 C 0.96738(14) 0.54996(15) 0.11785(10) 0.0196(5) Uani 1 1 d .
C18 C 1.10794(14) 0.41767(16) 0.19820(10) 0.0203(5) Uani 1 1 d .
C19 C 1.04595(14) 0.36864(17) 0.22953(10) 0.0233(5) Uani 1 1 d .
H19 H 1.0011 0.3993 0.2479 0.028 Uiso 1 1 calc R
C20 C 1.05125(15) 0.27500(17) 0.23323(11) 0.0248(6) Uani 1 1 d .
H20 H 1.0100 0.2426 0.2544 0.030 Uiso 1 1 calc R
C21 C 1.11791(15) 0.22753(16) 0.20557(10) 0.0217(5) Uani 1 1 d .
C22 C 1.18060(15) 0.27803(17) 0.17519(10) 0.0250(6) Uani 1 1 d .
H22 H 1.2261 0.2478 0.1574 0.030 Uiso 1 1 calc R
C23 C 1.17547(15) 0.37151(17) 0.17150(10) 0.0235(5) Uani 1 1 d .
H23 H 1.2172 0.4042 0.1511 0.028 Uiso 1 1 calc R
C24 C 0.83299(16) 0.5954(2) -0.01415(11) 0.0334(6) Uani 1 1 d .
H24A H 0.8275 0.6608 -0.0148 0.050 Uiso 1 1 calc R
H24B H 0.7795 0.5679 -0.0237 0.050 Uiso 1 1 calc R
H24C H 0.8741 0.5768 -0.0439 0.050 Uiso 1 1 calc R
C25 C 0.78227(16) 0.46233(19) 0.19526(11) 0.0313(6) Uani 1 1 d .
H25A H 0.8144 0.4204 0.2198 0.047 Uiso 1 1 calc R
H25B H 0.7362 0.4304 0.1764 0.047 Uiso 1 1 calc R
H25C H 0.7606 0.5105 0.2207 0.047 Uiso 1 1 calc R
C26 C 0.61229(15) 0.84316(16) 0.01879(11) 0.0237(5) Uani 1 1 d .
F1 F 1.07149(11) 0.78336(14) 0.13897(8) 0.0563(5) Uani 1 1 d .
F2 F 1.16499(10) 0.83836(18) 0.08166(8) 0.0731(7) Uani 1 1 d .
F3 F 1.08802(16) 0.92556(14) 0.13710(10) 0.0812(8) Uani 1 1 d .
N1 N 0.79486(12) 0.83398(15) 0.02240(9) 0.0274(5) Uani 1 1 d .
H1A H 0.7647 0.8509 -0.0083 0.033 Uiso 1 1 calc R
N2 N 1.05239(12) 0.56245(14) 0.12985(9) 0.0235(5) Uani 1 1 d .
H200 H 1.0819 0.5863 0.1009 0.028 Uiso 1 1 calc R
N3 N 0.94318(12) 0.57695(13) 0.06166(8) 0.0212(4) Uani 1 1 d .
N4 N 0.91939(12) 0.51352(13) 0.16116(9) 0.0221(4) Uani 1 1 d .
N5 N 1.12269(13) 0.13449(14) 0.20852(9) 0.0295(5) Uani 1 1 d .
H5A H 1.0844 0.1040 0.2276 0.035 Uiso 1 1 calc R
H5B H 1.1640 0.1063 0.1913 0.035 Uiso 1 1 calc R
N6 N 0.79281(13) 0.75786(14) 0.11571(9) 0.0255(5) Uani 1 1 d .
O1 O 1.05655(11) 0.57110(12) 0.24416(7) 0.0282(4) Uani 1 1 d .
O2 O 1.18615(10) 0.57153(12) 0.18110(8) 0.0295(4) Uani 1 1 d .
O3 O 0.64540(11) 0.86916(12) -0.02923(7) 0.0300(4) Uani 1 1 d .
O4 O 0.53131(10) 0.85068(13) 0.02908(8) 0.0304(4) Uani 1 1 d .
H4 H 0.5083 0.8737 -0.0009 0.046 Uiso 1 1 calc R
S1 S 1.10309(4) 0.53672(4) 0.19312(3) 0.02167(17) Uani 1 1 d .

loop_
_atom_site_aniso_label
_atom_site_aniso_U_11
_atom_site_aniso_U_22
_atom_site_aniso_U_33
_atom_site_aniso_U_23
_atom_site_aniso_U_13
_atom_site_aniso_U_12
C1 0.0358(15) 0.0237(14) 0.0235(13) 0.0033(11) -0.0043(11) -0.0006(11)
C2 0.0354(15) 0.0283(15) 0.0245(13) 0.0054(11) 0.0018(11) -0.0045(11)
C3 0.0253(13) 0.0269(14) 0.0274(13) -0.0004(11) 0.0003(10) -0.0046(10)
C4 0.0250(13) 0.0198(12) 0.0214(12) -0.0028(10) -0.0023(10) -0.0026(10)
C5 0.0279(13) 0.0203(13) 0.0220(12) -0.0024(10) -0.0004(10) -0.0008(10)
C6 0.0239(13) 0.0219(13) 0.0241(12) -0.0013(10) 0.0016(10) 0.0015(10)
C7 0.0305(14) 0.0292(14) 0.0239(13) -0.0012(11) -0.0016(11) 0.0013(11)
C8 0.0369(15) 0.0285(15) 0.0252(13) 0.0012(11) 0.0058(11) 0.0009(11)
C9 0.0254(14) 0.0291(15) 0.0324(14) -0.0034(11) 0.0059(11) -0.0009(11)
C10 0.0256(13) 0.0240(13) 0.0304(13) -0.0023(11) 0.0004(11) 0.0000(10)
C11 0.0295(14) 0.0276(14) 0.0241(13) 0.0005(10) 0.0009(11) 0.0000(11)
C12 0.0272(15) 0.0405(17) 0.0336(14) 0.0005(13) 0.0003(12) -0.0063(12)
C13 0.0188(12) 0.0286(14) 0.0333(14) -0.0071(11) -0.0019(11) 0.0021(10)
C14 0.0235(13) 0.0187(12) 0.0285(13) -0.0094(10) 0.0040(10) -0.0018(10)
C15 0.0232(13) 0.0223(13) 0.0262(13) -0.0052(10) -0.0034(10) 0.0053(10)
C16 0.0183(12) 0.0189(12) 0.0215(12) -0.0015(9) 0.0003(10) 0.0018(9)
C18 0.0203(12) 0.0216(13) 0.0190(11) 0.0007(10) -0.0042(9) 0.0003(9)
C19 0.0193(12) 0.0274(14) 0.0232(12) 0.0000(10) 0.0007(10) 0.0013(10)
C20 0.0223(13) 0.0267(14) 0.0256(13) 0.0033(10) 0.0017(10) -0.0034(10)
C21 0.0252(13) 0.0218(13) 0.0181(11) 0.0005(9) -0.0068(10) 0.0015(10)
C22 0.0236(13) 0.0288(14) 0.0226(12) -0.0018(10) 0.0029(10) 0.0049(10)
C23 0.0215(13) 0.0272(14) 0.0219(12) 0.0030(10) 0.0006(10) -0.0029(10)
C24 0.0281(15) 0.0391(16) 0.0329(14) 0.0034(12) -0.0082(11) 0.0028(12)
C25 0.0295(14) 0.0331(15) 0.0314(14) -0.0062(12) 0.0059(11) -0.0074(11)
C26 0.0237(13) 0.0204(13) 0.0270(13) -0.0038(10) -0.0009(10) -0.0042(10)
F1 0.0421(10) 0.0708(14) 0.0561(11) 0.0266(10) -0.0141(9) -0.0069(9)
F2 0.0236(10) 0.147(2) 0.0484(11) 0.0158(12) -0.0020(8) -0.0051(11)
F3 0.124(2) 0.0509(13) 0.0684(13) -0.0181(10) -0.0583(14) 0.0116(12)
N1 0.0243(11) 0.0353(13) 0.0227(10) 0.0058(9) -0.0018(9) 0.0006(9)
N2 0.0198(11) 0.0268(12) 0.0240(11) 0.0066(8) -0.0003(8) -0.0026(8)
N3 0.0208(11) 0.0205(11) 0.0223(10) -0.0016(8) -0.0017(8) 0.0026(8)
N4 0.0233(11) 0.0211(11) 0.0220(10) -0.0020(8) 0.0012(9) -0.0018(8)
N5 0.0315(12) 0.0221(12) 0.0349(12) 0.0032(9) 0.0057(9) 0.0007(9)
N6 0.0295(12) 0.0228(11) 0.0242(10) 0.0022(9) -0.0036(9) 0.0005(9)
O1 0.0328(10) 0.0269(10) 0.0248(9) -0.0058(7) -0.0037(7) 0.0002(8)
O2 0.0231(9) 0.0271(10) 0.0384(10) 0.0042(8) -0.0082(8) -0.0071(7)
O3 0.0258(9) 0.0407(11) 0.0235(9) 0.0077(8) -0.0017(8) -0.0002(8)
O4 0.0259(10) 0.0381(11) 0.0273(9) 0.0076(8) -0.0014(8) 0.0018(8)
S1 0.0212(3) 0.0209(3) 0.0230(3) 0.0009(2) -0.0044(2) -0.0019(2)

loop_
_atom_type_symbol
_atom_type_description
_atom_type_scat_dispersion_real
_atom_type_scat_dispersion_imag
_atom_type_scat_source
C C 0.0033 0.0016 'International Tables Vol C Tables 4.2.6.8 and 6.1.1.4'
H H 0.0000 0.0000 'International Tables Vol C Tables 4.2.6.8 and 6.1.1.4'
N N 0.0061 0.0033 'International Tables Vol C Tables 4.2.6.8 and 6.1.1.4'
O O 0.0106 0.0060 'International Tables Vol C Tables 4.2.6.8 and 6.1.1.4'
F F 0.0171 0.0103 'International Tables Vol C Tables 4.2.6.8 and 6.1.1.4'
S S 0.1246 0.1234 'International Tables Vol C Tables 4.2.6.8 and 6.1.1.4'

loop_
_geom_angle_atom_site_label_1
_geom_angle_atom_site_label_2
_geom_angle_atom_site_label_3
_geom_angle
N6 C1 C2 124.3(2)
N6 C1 H1 117.9
C2 C1 H1 117.9
C3 C2 C1 117.9(2)
C3 C2 H2 121.1
C1 C2 H2 121.1
C2 C3 C4 120.2(2)
C2 C3 H3 119.9
C4 C3 H3 119.9
C3 C4 C5 117.4(2)
C3 C4 C26 120.0(2)
C5 C4 C26 122.6(2)
N6 C5 N1 118.2(2)
N6 C5 C4 122.2(2)
N1 C5 C4 119.6(2)
C11 C6 N1 124.9(2)
C11 C6 C7 118.8(2)
N1 C6 C7 116.3(2)
C8 C7 C6 121.0(2)
C8 C7 H7 119.5
C6 C7 H7 119.5
C7 C8 C9 120.2(2)
C7 C8 H8 119.9
C9 C8 H8 119.9
C8 C9 C10 119.1(2)
C8 C9 H9 120.5
C10 C9 H9 120.5
C9 C10 C11 121.7(2)
C9 C10 C12 120.1(2)
C11 C10 C12 118.2(2)
C10 C11 C6 119.3(2)
C10 C11 H11 120.4
C6 C11 H11 120.4
F3 C12 F2 107.9(2)
F3 C12 F1 104.3(2)
F2 C12 F1 104.4(2)
F3 C12 C10 113.1(2)
F2 C12 C10 112.9(2)
F1 C12 C10 113.6(2)
C15 C13 C14 119.1(2)
C15 C13 H13 120.4
C14 C13 H13 120.4
N4 C14 C13 121.1(2)
N4 C14 C25 116.9(2)
C13 C14 C25 122.1(2)
N3 C15 C13 120.4(2)
N3 C15 C24 116.6(2)
C13 C15 C24 123.0(2)
N4 C16 N3 127.3(2)
N4 C16 N2 118.4(2)
N3 C16 N2 114.3(2)
C23 C18 C19 119.8(2)
C23 C18 S1 119.35(18)
C19 C18 S1 120.82(18)
C20 C19 C18 119.8(2)
C20 C19 H19 120.1
C18 C19 H19 120.1
C19 C20 C21 121.0(2)
C19 C20 H20 119.5
C21 C20 H20 119.5
N5 C21 C20 121.0(2)
N5 C21 C22 120.5(2)
C20 C21 C22 118.5(2)
C23 C22 C21 120.6(2)
C23 C22 H22 119.7
C21 C22 H22 119.7
C22 C23 C18 120.2(2)
C22 C23 H23 119.9
C18 C23 H23 119.9
C15 C24 H24A 109.5
C15 C24 H24B 109.5
H24A C24 H24B 109.5
C15 C24 H24C 109.5
H24A C24 H24C 109.5
H24B C24 H24C 109.5
C14 C25 H25A 109.5
C14 C25 H25B 109.5
H25A C25 H25B 109.5
C14 C25 H25C 109.5
H25A C25 H25C 109.5
H25B C25 H25C 109.5
O3 C26 O4 122.6(2)
O3 C26 C4 123.2(2)
O4 C26 C4 114.3(2)
C5 N1 C6 130.8(2)
C5 N1 H1A 114.6
C6 N1 H1A 114.6
C16 N2 S1 127.24(16)
C16 N2 H200 116.4
S1 N2 H200 116.4
C16 N3 C15 116.1(2)
C16 N4 C14 116.0(2)
C21 N5 H5A 120.0
C21 N5 H5B 120.0
H5A N5 H5B 120.0
C1 N6 C5 118.1(2)
C26 O4 H4 109.5
O1 S1 O2 119.44(11)
O1 S1 N2 108.87(10)
O2 S1 N2 102.33(10)
O1 S1 C18 108.92(11)
O2 S1 C18 108.95(11)
N2 S1 C18 107.66(10)

loop_
_geom_bond_atom_site_label_1
_geom_bond_atom_site_label_2
_geom_bond_distance
C1 N6 1.334(3)
C1 C2 1.379(4)
C1 H1 0.9300
C2 C3 1.379(3)
C2 H2 0.9300
C3 C4 1.392(3)
C3 H3 0.9300
C4 C5 1.425(3)
C4 C26 1.473(3)
C5 N6 1.335(3)
C5 N1 1.369(3)
C6 C11 1.393(3)
C6 N1 1.395(3)
C6 C7 1.400(3)
C7 C8 1.379(4)
C7 H7 0.9300
C8 C9 1.380(4)
C8 H8 0.9300
C9 C10 1.383(3)
C9 H9 0.9300
C10 C11 1.386(3)
C10 C12 1.493(4)
C11 H11 0.9300
C12 F3 1.321(3)
C12 F2 1.324(3)
C12 F1 1.332(3)
C13 C15 1.372(3)
C13 C14 1.386(3)
C13 H13 0.9300
C14 N4 1.343(3)
C14 C25 1.490(3)
C15 N3 1.351(3)
C15 C24 1.491(3)
C16 N4 1.325(3)
C16 N3 1.344(3)
C16 N2 1.384(3)
C18 C23 1.392(3)
C18 C19 1.395(3)
C18 S1 1.745(2)
C19 C20 1.373(3)
C19 H19 0.9300
C20 C21 1.400(3)
C20 H20 0.9300
C21 N5 1.363(3)
C21 C22 1.404(3)
C22 C23 1.371(3)
C22 H22 0.9300
C23 H23 0.9300
C24 H24A 0.9600
C24 H24B 0.9600
C24 H24C 0.9600
C25 H25A 0.9600
C25 H25B 0.9600
C25 H25C 0.9600
C26 O3 1.232(3)
C26 O4 1.307(3)
N1 H1A 0.8600
N2 S1 1.6414(19)
N2 H200 0.8600
N5 H5A 0.8600
N5 H5B 0.8600
O1 S1 1.4273(17)
O2 S1 1.4347(17)
O4 H4 0.8200

loop_
_geom_torsion_atom_site_label_1
_geom_torsion_atom_site_label_2
_geom_torsion_atom_site_label_3
_geom_torsion_atom_site_label_4
_geom_torsion
N6 C1 C2 C3 1.0(4)
C1 C2 C3 C4 0.1(4)
C2 C3 C4 C5 -0.4(3)
C2 C3 C4 C26 178.9(2)
C3 C4 C5 N6 -0.2(3)
C26 C4 C5 N6 -179.5(2)
C3 C4 C5 N1 -179.3(2)
C26 C4 C5 N1 1.4(3)
C11 C6 C7 C8 -0.4(4)
N1 C6 C7 C8 178.0(2)
C6 C7 C8 C9 0.2(4)
C7 C8 C9 C10 0.2(4)
C8 C9 C10 C11 -0.4(4)
C8 C9 C10 C12 -179.0(2)
C9 C10 C11 C6 0.3(4)
C12 C10 C11 C6 178.9(2)
N1 C6 C11 C10 -178.1(2)
C7 C6 C11 C10 0.1(4)
C9 C10 C12 F3 97.3(3)
C11 C10 C12 F3 -81.4(3)
C9 C10 C12 F2 -25.6(4)
C11 C10 C12 F2 155.8(2)
C9 C10 C12 F1 -144.1(3)
C11 C10 C12 F1 37.2(3)
C15 C13 C14 N4 0.0(4)
C15 C13 C14 C25 179.1(2)
C14 C13 C15 N3 0.2(3)
C14 C13 C15 C24 -179.8(2)
C23 C18 C19 C20 -0.8(3)
S1 C18 C19 C20 -179.65(18)
C18 C19 C20 C21 -0.4(3)
C19 C20 C21 N5 -179.1(2)
C19 C20 C21 C22 1.6(3)
N5 C21 C22 C23 179.2(2)
C20 C21 C22 C23 -1.5(3)
C21 C22 C23 C18 0.3(3)
C19 C18 C23 C22 0.9(3)
S1 C18 C23 C22 179.75(18)
C3 C4 C26 O3 -172.0(2)
C5 C4 C26 O3 7.3(4)
C3 C4 C26 O4 8.1(3)
C5 C4 C26 O4 -172.6(2)
N6 C5 N1 C6 -8.6(4)
C4 C5 N1 C6 170.6(2)
C11 C6 N1 C5 -10.6(4)
C7 C6 N1 C5 171.1(2)
N4 C16 N2 S1 0.1(3)
N3 C16 N2 S1 -179.59(16)
N4 C16 N3 C15 -0.1(3)
N2 C16 N3 C15 179.64(19)
C13 C15 N3 C16 -0.1(3)
C24 C15 N3 C16 179.8(2)
N3 C16 N4 C14 0.2(3)
N2 C16 N4 C14 -179.5(2)
C13 C14 N4 C16 -0.2(3)
C25 C14 N4 C16 -179.3(2)
C2 C1 N6 C5 -1.5(4)
N1 C5 N6 C1 -179.7(2)
C4 C5 N6 C1 1.1(3)
C16 N2 S1 O1 -48.0(2)
C16 N2 S1 O2 -175.3(2)
C16 N2 S1 C18 69.9(2)
C23 C18 S1 O1 -153.07(17)
C19 C18 S1 O1 25.8(2)
C23 C18 S1 O2 -21.2(2)
C19 C18 S1 O2 157.61(18)
C23 C18 S1 N2 89.02(19)
C19 C18 S1 N2 -92.13(19)
